data_8103146
loop_
_publ_author_name
'Xiang-Jiang Wu'
'Shu-Zi L\"u'
'Qing Cai'
'Chuan-Lei Zhang'
'Tie-Jun Cai'

_publ_section_title
;
 Crystal structure of
 tris(4-aminopyridinium)phosphato-polyoxo-dodecamolybdate ---
 4-aminopyridine --- water (1:1:1), [C5H7N2]3[PMo12O40] &#x00B7; C5H6N2
 &#x00B7; H2O
;
_journal_issue 3
_journal_name_full 'Zeitschrift f\"ur Kristallographie - New Crystal Structures'
_journal_page_first 389
_journal_volume 226
_journal_year 2011
_chemical_formula_sum 'C20 H29 Mo12 N8 O41 P'
_chemical_formula_weight 2219.76
_space_group_IT_number 15
_symmetry_cell_setting monoclinic
_symmetry_space_group_name_Hall '-C 2yc'
_symmetry_space_group_name_H-M 'C 1 2/c 1'
_atom_sites_solution_hydrogens geom
_atom_sites_solution_primary direct
_atom_sites_solution_secondary difmap
_audit_creation_method SHELXL-97
_cell_angle_alpha 90.00
_cell_angle_beta 97.2050(10)
_cell_angle_gamma 90.00
_cell_formula_units_Z 4
_cell_length_a 11.7094(4)
_cell_length_b 25.7946(9)
_cell_length_c 16.6748(6)
_cell_measurement_reflns_used 4276
_cell_measurement_temperature 293(2)
_cell_measurement_theta_max 25.01
_cell_measurement_theta_min 1.58
_cell_volume 4996.7(3)
_computing_cell_refinement 'Bruker SMART'
_computing_data_collection 'Bruker SMART'
_computing_data_reduction 'Bruker SMART'
_computing_molecular_graphics 'Bruker SHELXTL'
_computing_publication_material 'Bruker SHELXTL'
_computing_structure_refinement 'SHELXL-97 (Sheldrick, 1997)'
_computing_structure_solution 'SHELXS-97 (Sheldrick, 1990)'
_diffrn_ambient_temperature 293(2)
_diffrn_measured_fraction_theta_full 0.970
_diffrn_measured_fraction_theta_max 0.970
_diffrn_measurement_device_type 'CCD area detector'
_diffrn_measurement_method 'phi and omega scans'
_diffrn_radiation_monochromator graphite
_diffrn_radiation_source 'fine-focus sealed tube'
_diffrn_radiation_type MoK\a
_diffrn_radiation_wavelength 0.71073
_diffrn_reflns_av_R_equivalents 0.0297
_diffrn_reflns_av_sigmaI/netI 0.0285
_diffrn_reflns_limit_h_max 13
_diffrn_reflns_limit_h_min -13
_diffrn_reflns_limit_k_max 30
_diffrn_reflns_limit_k_min -24
_diffrn_reflns_limit_l_max 19
_diffrn_reflns_limit_l_min -19
_diffrn_reflns_number 15366
_diffrn_reflns_theta_full 25.00
_diffrn_reflns_theta_max 25.00
_diffrn_reflns_theta_min 1.58
_diffrn_standards_decay_% 0
_diffrn_standards_interval_count 0
_diffrn_standards_interval_time 0
_diffrn_standards_number 0
_exptl_absorpt_coefficient_mu 3.054
_exptl_absorpt_correction_T_max 0.5157
_exptl_absorpt_correction_T_min 0.4416
_exptl_absorpt_correction_type multi-scan
_exptl_absorpt_process_details SADABS
_exptl_crystal_colour black
_exptl_crystal_density_diffrn 2.951
_exptl_crystal_density_meas 2.948
_exptl_crystal_density_method 'not measured'
_exptl_crystal_description block
_exptl_crystal_F_000 4208
_exptl_crystal_size_max 0.32
_exptl_crystal_size_mid 0.26
_exptl_crystal_size_min 0.25
_refine_diff_density_max 3.298
_refine_diff_density_min -2.606
_refine_diff_density_rms 0.239
_refine_ls_extinction_coef 0.00112(7)
_refine_ls_extinction_expression Fc^*^=kFc[1+0.001xFc^2^\l^3^/sin(2\q)]^-1/4^
_refine_ls_extinction_method SHELXL
_refine_ls_goodness_of_fit_ref 1.008
_refine_ls_hydrogen_treatment constr
_refine_ls_matrix_type full
_refine_ls_number_parameters 383
_refine_ls_number_reflns 4276
_refine_ls_number_restraints 16
_refine_ls_restrained_S_all 1.014
_refine_ls_R_factor_all 0.0472
_refine_ls_R_factor_gt 0.0436
_refine_ls_shift/su_max 0.001
_refine_ls_shift/su_mean 0.000
_refine_ls_structure_factor_coef Fsqd
_refine_ls_weighting_details 'calc w=1/[\s^2^(Fo^2^)+(0.0921P)^2^+105.4530P] where P=(Fo^2^+2Fc^2^)/3'
_refine_ls_weighting_scheme calc
_refine_ls_wR_factor_gt 0.1372
_refine_ls_wR_factor_ref 0.1417
_reflns_number_gt 3903
_reflns_number_total 4276
_reflns_threshold_expression >2sigma(I)
_cod_data_source_file 1267-3402.cff
_cod_data_source_block 14
_cod_original_sg_symbol_H-M C2/c
_cod_database_code 8103146

loop_
_symmetry_equiv_pos_as_xyz
'x, y, z'
'-x, y, -z+1/2'
'x+1/2, y+1/2, z'
'-x+1/2, y+1/2, -z+1/2'
'-x, -y, -z'
'x, -y, z-1/2'
'-x+1/2, -y+1/2, -z'
'x+1/2, -y+1/2, z-1/2'

loop_
_atom_site_label
_atom_site_type_symbol
_atom_site_fract_x
_atom_site_fract_y
_atom_site_fract_z
_atom_site_U_iso_or_equiv
_atom_site_adp_type
_atom_site_occupancy
_atom_site_symmetry_multiplicity
_atom_site_calc_flag
_atom_site_refinement_flags
Mo1 Mo 0.64597(5) 0.01185(3) 0.86443(4) 0.0203(2) Uani 1 1 d .
Mo2 Mo 0.80290(5) 0.10861(3) 0.79475(4) 0.0208(2) Uani 1 1 d .
Mo3 Mo 0.63374(6) 0.21400(3) 0.87148(4) 0.0211(2) Uani 1 1 d D
Mo4 Mo 0.67051(5) 0.01999(3) 0.66296(4) 0.0194(2) Uani 1 1 d .
Mo5 Mo 0.34045(5) 0.20634(3) 0.84653(4) 0.0212(2) Uani 1 1 d .
Mo6 Mo 0.50072(6) 0.11762(3) 0.96295(4) 0.0193(2) Uani 1 1 d .
P1 P 0.5000 0.11324(10) 0.7500 0.0123(5) Uani 1 2 d S
O1 O 0.7190(5) 0.2598(2) 0.9161(3) 0.0268(12) Uani 1 1 d D
O2 O 0.7892(4) 0.0562(2) 0.8638(3) 0.0220(11) Uani 1 1 d D
O3 O 0.7455(4) 0.1579(2) 0.8560(3) 0.0225(11) Uani 1 1 d D
O4 O 0.6225(4) 0.0704(2) 0.5894(3) 0.0197(11) Uani 1 1 d .
O5 O 0.7297(5) -0.0245(2) 0.6083(3) 0.0263(12) Uani 1 1 d .
O6 O 0.6370(4) 0.2294(2) 0.7631(3) 0.0196(11) Uani 1 1 d .
O7 O 0.3729(4) 0.1695(2) 0.9416(3) 0.0202(11) Uani 1 1 d .
O8 O 0.6073(4) 0.07851(19) 0.7624(3) 0.0149(10) Uani 1 1 d .
O9 O 0.4960(5) 0.1058(2) 1.0612(3) 0.0267(13) Uani 1 1 d .
O10 O 0.4949(4) 0.1471(2) 0.8250(3) 0.0171(11) Uani 1 1 d .
O11 O 0.6018(4) 0.1729(2) 0.9672(3) 0.0196(11) Uani 1 1 d .
O12 O 0.8013(4) 0.0570(2) 0.7087(3) 0.0197(11) Uani 1 1 d .
O13 O 0.6004(4) 0.0679(2) 0.9341(3) 0.0233(12) Uani 1 1 d .
O14 O 0.4881(4) 0.2431(2) 0.8744(3) 0.0197(11) Uani 1 1 d .
O15 O 0.4899(4) -0.0023(2) 0.8455(3) 0.0222(12) Uani 1 1 d .
O16 O 0.6961(5) -0.0325(2) 0.9322(3) 0.0273(12) Uani 1 1 d .
O17 O 0.9330(4) 0.12052(17) 0.8174(3) 0.0284(13) Uani 1 1 d D
O18 O 0.6808(4) -0.0168(2) 0.7679(3) 0.0196(11) Uani 1 1 d .
O19 O 0.2498(5) 0.2524(2) 0.8721(3) 0.0289(13) Uani 1 1 d .
O20 O 0.7568(4) 0.1571(2) 0.7044(3) 0.0193(11) Uani 1 1 d .
N5 N 0.992(3) 0.0149(10) 0.2876(16) 0.097(10) Uani 0.50 1 d P
H5A H 0.9217 0.0052 0.2981 0.116 Uiso 0.50 1 d PR
H5B H 1.0501 0.0052 0.3251 0.116 Uiso 0.50 1 d PR
N6 N 1.0000 0.1684(7) 0.2500 0.067(4) Uani 1 2 d S
C4 C 1.0000 0.0626(12) 0.2500 0.114(9) Uani 1 2 d SU
C5 C 0.9034(11) 0.0947(6) 0.2710(10) 0.077(4) Uani 1 1 d .
H5 H 0.8375 0.0791 0.2857 0.092 Uiso 1 1 calc R
C6 C 0.9112(12) 0.1417(6) 0.2686(8) 0.068(4) Uani 1 1 d D
H6A H 0.8482 0.1606 0.2812 0.082 Uiso 1 1 calc R
N1 N 1.1671(7) 0.1232(3) 0.4571(5) 0.0407(19) Uani 1 1 d .
H1A H 1.2094 0.0945 0.4530 0.049 Uiso 1 1 d R
H1B H 1.2091 0.1525 0.4602 0.049 Uiso 1 1 d R
N2 N 0.8528(7) 0.1171(4) 0.5365(6) 0.048(2) Uani 1 1 d .
H2A H 0.7860 0.1159 0.5527 0.058 Uiso 1 1 d R
C7 C 1.0037(9) 0.1670(4) 0.4950(6) 0.042(2) Uani 1 1 d .
H7 H 1.0351 0.1993 0.4860 0.051 Uiso 1 1 calc R
C8 C 0.8968(10) 0.1631(5) 0.5202(6) 0.052(3) Uani 1 1 d .
H8 H 0.8543 0.1930 0.5261 0.063 Uiso 1 1 calc R
C9 C 0.9088(8) 0.0738(5) 0.5279(6) 0.046(3) Uani 1 1 d .
H9 H 0.8773 0.0424 0.5416 0.055 Uiso 1 1 calc R
C10 C 1.0128(7) 0.0744(4) 0.4992(6) 0.036(2) Uani 1 1 d .
H10 H 1.0492 0.0432 0.4903 0.043 Uiso 1 1 calc R
C11 C 1.0651(8) 0.1210(4) 0.4829(5) 0.0308(19) Uani 1 1 d .
N3 N 1.0000 0.3825(6) 0.7500 0.079(6) Uani 1 2 d S
H3A H 0.9635 0.4076 0.7744 0.094 Uiso 1 1 d R
N4 N 1.0000 0.2247(5) 0.7500 0.043(3) Uani 1 2 d S
H4A H 1.0000 0.1914 0.7500 0.052 Uiso 1 2 calc SR
C1 C 1.0000 0.3310(5) 0.7500 0.043(3) Uani 1 2 d S
C2 C 0.9489(10) 0.3030(4) 0.8087(6) 0.046(2) Uani 1 1 d .
H2C H 0.9138 0.3201 0.8482 0.055 Uiso 1 1 calc R
C3 C 0.9522(8) 0.2505(4) 0.8060(7) 0.042(2) Uani 1 1 d .
H3 H 0.9197 0.2318 0.8450 0.051 Uiso 1 1 calc R
O1W O 0.713(6) 0.140(4) 0.367(5) 0.45(6) Uani 0.50 1 d PDU
H1 H 0.7506 0.1303 0.4111 0.672 Uiso 0.50 1 d PR
H2 H 0.6642 0.1197 0.3410 0.672 Uiso 0.50 1 d PR

loop_
_atom_site_aniso_label
_atom_site_aniso_U_11
_atom_site_aniso_U_22
_atom_site_aniso_U_33
_atom_site_aniso_U_23
_atom_site_aniso_U_13
_atom_site_aniso_U_12
Mo1 0.0194(4) 0.0234(4) 0.0178(4) 0.0043(3) 0.0011(2) 0.0023(3)
Mo2 0.0152(4) 0.0264(4) 0.0207(4) 0.0002(3) 0.0013(3) -0.0007(2)
Mo3 0.0203(4) 0.0242(4) 0.0187(4) -0.0033(3) 0.0016(3) -0.0046(3)
Mo4 0.0197(4) 0.0218(4) 0.0167(4) -0.0014(2) 0.0026(2) 0.0042(3)
Mo5 0.0191(4) 0.0245(4) 0.0202(4) -0.0029(3) 0.0040(3) 0.0020(3)
Mo6 0.0197(4) 0.0254(4) 0.0127(3) -0.0004(2) 0.0022(2) -0.0025(3)
P1 0.0106(12) 0.0158(14) 0.0102(12) 0.000 0.0006(9) 0.000
O1 0.026(3) 0.028(3) 0.026(3) -0.004(2) 0.002(2) -0.004(2)
O2 0.014(2) 0.030(3) 0.021(3) 0.002(2) -0.0016(19) 0.003(2)
O3 0.023(3) 0.027(3) 0.018(3) 0.001(2) 0.001(2) 0.002(2)
O4 0.020(2) 0.023(3) 0.016(2) 0.000(2) 0.0029(19) 0.004(2)
O5 0.027(3) 0.026(3) 0.026(3) -0.006(2) 0.003(2) 0.007(2)
O6 0.017(2) 0.025(3) 0.016(3) -0.002(2) 0.0001(19) 0.004(2)
O7 0.019(3) 0.024(3) 0.019(3) -0.003(2) 0.005(2) -0.003(2)
O8 0.016(2) 0.016(3) 0.013(2) 0.0023(19) 0.0010(18) 0.003(2)
O9 0.031(3) 0.036(4) 0.014(3) -0.001(2) 0.004(2) -0.005(2)
O10 0.014(2) 0.028(3) 0.009(2) -0.002(2) 0.0009(18) 0.000(2)
O11 0.019(3) 0.021(3) 0.017(2) -0.005(2) -0.0025(19) 0.000(2)
O12 0.016(2) 0.025(3) 0.019(3) -0.001(2) 0.0022(19) 0.002(2)
O13 0.020(3) 0.032(3) 0.017(3) 0.000(2) 0.000(2) 0.000(2)
O14 0.019(3) 0.022(3) 0.017(2) -0.002(2) 0.0018(19) -0.004(2)
O15 0.018(3) 0.028(3) 0.020(3) -0.001(2) 0.003(2) 0.001(2)
O16 0.027(3) 0.026(3) 0.028(3) 0.011(2) -0.001(2) 0.005(2)
O17 0.032(3) 0.026(3) 0.026(3) -0.003(2) -0.001(2) 0.006(2)
O18 0.022(3) 0.017(3) 0.020(3) -0.001(2) 0.002(2) 0.001(2)
O19 0.028(3) 0.032(3) 0.027(3) -0.007(2) 0.007(2) 0.005(2)
O20 0.017(2) 0.024(3) 0.016(2) 0.004(2) 0.0022(19) 0.003(2)
N5 0.092(19) 0.055(16) 0.14(3) 0.009(13) -0.01(2) -0.021(14)
N6 0.058(9) 0.064(11) 0.077(10) 0.000 0.003(8) 0.000
C4 0.120(12) 0.095(12) 0.119(12) 0.000 -0.016(9) 0.000
C5 0.041(7) 0.063(10) 0.122(13) 0.018(9) -0.010(7) -0.007(6)
C6 0.066(8) 0.070(10) 0.069(8) -0.004(7) 0.010(6) -0.013(7)
N1 0.027(4) 0.044(5) 0.053(5) -0.008(4) 0.010(4) -0.003(3)
N2 0.023(4) 0.071(7) 0.051(6) -0.001(4) 0.009(4) -0.001(4)
C7 0.052(6) 0.031(5) 0.048(6) 0.025(4) 0.022(5) 0.016(4)
C8 0.058(7) 0.058(8) 0.045(6) 0.012(5) 0.019(5) 0.030(6)
C9 0.035(5) 0.051(7) 0.051(6) -0.015(5) 0.005(4) -0.010(5)
C10 0.022(4) 0.036(5) 0.048(5) -0.006(4) 0.000(4) -0.005(4)
C11 0.037(5) 0.034(5) 0.021(4) -0.001(3) 0.000(3) 0.008(4)
N3 0.137(17) 0.047(10) 0.060(10) 0.000 0.042(10) 0.000
N4 0.038(6) 0.022(6) 0.070(8) 0.000 0.009(6) 0.000
C1 0.077(10) 0.016(7) 0.038(7) 0.000 0.011(7) 0.000
C2 0.062(7) 0.040(6) 0.038(5) -0.012(4) 0.013(5) -0.003(5)
C3 0.034(5) 0.040(6) 0.054(6) 0.004(5) 0.011(4) 0.000(4)
O1W 0.45(6) 0.45(6) 0.45(6) 0.000(10) 0.056(12) 0.000(10)

loop_
_atom_type_symbol
_atom_type_description
_atom_type_scat_dispersion_real
_atom_type_scat_dispersion_imag
_atom_type_scat_source
C C 0.0033 0.0016 'International Tables Vol C Tables 4.2.6.8 and 6.1.1.4'
H H 0.0000 0.0000 'International Tables Vol C Tables 4.2.6.8 and 6.1.1.4'
Mo Mo -1.6832 0.6857 'International Tables Vol C Tables 4.2.6.8 and 6.1.1.4'
N N 0.0061 0.0033 'International Tables Vol C Tables 4.2.6.8 and 6.1.1.4'
O O 0.0106 0.0060 'International Tables Vol C Tables 4.2.6.8 and 6.1.1.4'
P P 0.1023 0.0942 'International Tables Vol C Tables 4.2.6.8 and 6.1.1.4'

loop_
_geom_angle_atom_site_label_1
_geom_angle_atom_site_label_2
_geom_angle_atom_site_label_3
_geom_angle
_geom_angle_site_symmetry_1
_geom_angle_site_symmetry_3
O16 Mo1 O15 103.7(3) . .
O16 Mo1 O18 102.5(3) . .
O15 Mo1 O18 95.3(2) . .
O16 Mo1 O13 101.7(3) . .
O15 Mo1 O13 84.9(2) . .
O18 Mo1 O13 155.0(2) . .
O16 Mo1 O2 99.8(2) . .
O15 Mo1 O2 155.2(2) . .
O18 Mo1 O2 87.1(2) . .
O13 Mo1 O2 82.8(2) . .
O16 Mo1 O8 170.1(2) . .
O15 Mo1 O8 85.8(2) . .
O18 Mo1 O8 73.6(2) . .
O13 Mo1 O8 81.52(19) . .
O2 Mo1 O8 71.21(18) . .
O17 Mo2 O2 99.04(19) . .
O17 Mo2 O3 98.4(2) . .
O2 Mo2 O3 95.5(2) . .
O17 Mo2 O12 103.4(2) . .
O2 Mo2 O12 88.0(2) . .
O3 Mo2 O12 157.1(2) . .
O17 Mo2 O20 103.0(2) . .
O2 Mo2 O20 157.7(2) . .
O3 Mo2 O20 84.3(2) . .
O12 Mo2 O20 84.0(2) . .
O17 Mo2 O8 172.6(2) . .
O2 Mo2 O8 75.08(18) . .
O3 Mo2 O8 86.7(2) . .
O12 Mo2 O8 72.28(18) . .
O20 Mo2 O8 82.69(18) . .
O1 Mo3 O6 101.5(3) . .
O1 Mo3 O14 101.7(3) . .
O6 Mo3 O14 94.0(2) . .
O1 Mo3 O11 100.5(2) . .
O6 Mo3 O11 157.5(2) . .
O14 Mo3 O11 85.9(2) . .
O1 Mo3 O3 102.0(3) . .
O6 Mo3 O3 86.3(2) . .
O14 Mo3 O3 155.8(2) . .
O11 Mo3 O3 84.8(2) . .
O1 Mo3 O10 171.2(2) . .
O6 Mo3 O10 86.3(2) . .
O14 Mo3 O10 73.6(2) . .
O11 Mo3 O10 72.06(18) . .
O3 Mo3 O10 82.3(2) . .
O5 Mo4 O4 103.7(3) . .
O5 Mo4 O12 101.4(2) . .
O4 Mo4 O12 94.4(2) . .
O5 Mo4 O15 102.7(3) . 2_656
O4 Mo4 O15 87.0(2) . 2_656
O12 Mo4 O15 154.8(2) . 2_656
O5 Mo4 O18 99.7(2) . .
O4 Mo4 O18 156.0(2) . .
O12 Mo4 O18 85.9(2) . .
O15 Mo4 O18 82.8(2) 2_656 .
O5 Mo4 O8 169.8(2) . .
O4 Mo4 O8 85.50(19) . .
O12 Mo4 O8 73.11(19) . .
O15 Mo4 O8 81.9(2) 2_656 .
O18 Mo4 O8 71.61(19) . .
O19 Mo5 O20 103.3(3) . 2_656
O19 Mo5 O7 102.3(3) . .
O20 Mo5 O7 95.2(2) 2_656 .
O19 Mo5 O6 100.6(3) . 2_656
O20 Mo5 O6 85.8(2) 2_656 2_656
O7 Mo5 O6 156.1(2) . 2_656
O19 Mo5 O14 99.4(3) . .
O20 Mo5 O14 155.8(2) 2_656 .
O7 Mo5 O14 88.0(2) . .
O6 Mo5 O14 81.9(2) 2_656 .
O19 Mo5 O10 170.6(2) . .
O20 Mo5 O10 85.8(2) 2_656 .
O7 Mo5 O10 74.15(19) . .
O6 Mo5 O10 82.2(2) 2_656 .
O14 Mo5 O10 71.95(19) . .
O9 Mo6 O13 103.2(3) . .
O9 Mo6 O11 101.7(2) . .
O13 Mo6 O11 97.1(2) . .
O9 Mo6 O4 101.8(2) . 2_656
O13 Mo6 O4 84.7(2) . 2_656
O11 Mo6 O4 155.3(2) . 2_656
O9 Mo6 O7 100.4(2) . .
O13 Mo6 O7 154.6(2) . .
O11 Mo6 O7 87.2(2) . .
O4 Mo6 O7 81.3(2) 2_656 .
O9 Mo6 O10 171.4(2) . .
O13 Mo6 O10 85.0(2) . .
O11 Mo6 O10 74.62(19) . .
O4 Mo6 O10 81.00(19) 2_656 .
O7 Mo6 O10 71.93(18) . .
O10 P1 O10 110.5(4) . 2_656
O10 P1 O8 109.1(2) . 2_656
O10 P1 O8 109.7(2) 2_656 2_656
O10 P1 O8 109.7(2) . .
O10 P1 O8 109.1(2) 2_656 .
O8 P1 O8 108.6(4) 2_656 .
Mo2 O2 Mo1 124.6(3) . .
Mo2 O3 Mo3 151.6(3) . .
Mo4 O4 Mo6 150.4(3) . 2_656
Mo3 O6 Mo5 149.3(3) . 2_656
Mo5 O7 Mo6 124.3(3) . .
P1 O8 Mo2 125.4(3) . .
P1 O8 Mo1 125.9(3) . .
Mo2 O8 Mo1 89.03(15) . .
P1 O8 Mo4 125.8(2) . .
Mo2 O8 Mo4 89.46(15) . .
Mo1 O8 Mo4 89.56(16) . .
P1 O10 Mo6 126.7(3) . .
P1 O10 Mo5 125.8(3) . .
Mo6 O10 Mo5 89.42(15) . .
P1 O10 Mo3 124.9(3) . .
Mo6 O10 Mo3 88.96(15) . .
Mo5 O10 Mo3 89.26(18) . .
Mo6 O11 Mo3 124.4(3) . .
Mo4 O12 Mo2 125.1(3) . .
Mo6 O13 Mo1 153.4(3) . .
Mo3 O14 Mo5 125.2(3) . .
Mo1 O15 Mo4 151.0(3) . 2_656
Mo1 O18 Mo4 125.2(3) . .
Mo5 O20 Mo2 151.8(3) 2_656 .
N5 N5 C4 62.4(13) 2_755 .
N5 N5 H5A 115.8 2_755 .
C4 N5 H5A 116.7 . .
N5 N5 H5B 119.3 2_755 .
C4 N5 H5B 118.3 . .
H5A N5 H5B 114.6 . .
C6 N6 C6 117(2) 2_755 .
N5 C4 N5 55(3) 2_755 .
N5 C4 C5 107.0(15) 2_755 2_755
N5 C4 C5 134.2(17) . 2_755
N5 C4 C5 134.2(17) 2_755 .
N5 C4 C5 107.0(15) . .
C5 C4 C5 112(2) 2_755 .
C6 C5 C4 119.1(17) . .
C6 C5 H5 120.5 . .
C4 C5 H5 120.5 . .
C5 C6 N6 126.5(16) . .
C5 C6 H6A 116.8 . .
N6 C6 H6A 116.8 . .
C11 N1 H1A 121.3 . .
C11 N1 H1B 121.8 . .
H1A N1 H1B 113.2 . .
C9 N2 C8 121.6(9) . .
C9 N2 H2A 119.3 . .
C8 N2 H2A 119.1 . .
C8 C7 C11 118.7(10) . .
C8 C7 H7 120.6 . .
C11 C7 H7 120.6 . .
N2 C8 C7 121.2(10) . .
N2 C8 H8 119.4 . .
C7 C8 H8 119.4 . .
N2 C9 C10 120.6(11) . .
N2 C9 H9 119.7 . .
C10 C9 H9 119.7 . .
C9 C10 C11 120.8(10) . .
C9 C10 H10 119.6 . .
C11 C10 H10 119.6 . .
N1 C11 C10 122.6(9) . .
N1 C11 C7 120.4(9) . .
C10 C11 C7 116.9(9) . .
C1 N3 H3A 135.9 . .
C3 N4 C3 119.7(13) . 2_756
C3 N4 H4A 120.1 . .
C3 N4 H4A 120.1 2_756 .
N3 C1 C2 120.8(6) . 2_756
N3 C1 C2 120.8(6) . .
C2 C1 C2 118.4(13) 2_756 .
C3 C2 C1 118.2(10) . .
C3 C2 H2C 120.9 . .
C1 C2 H2C 120.9 . .
N4 C3 C2 122.8(10) . .
N4 C3 H3 118.6 . .
C2 C3 H3 118.6 . .
H1 O1W H2 120.0 . .

loop_
_geom_bond_atom_site_label_1
_geom_bond_atom_site_label_2
_geom_bond_distance
_geom_bond_site_symmetry_2
Mo1 O16 1.661(5) .
Mo1 O15 1.851(5) .
Mo1 O18 1.862(5) .
Mo1 O13 1.971(6) .
Mo1 O2 2.032(4) .
Mo1 O8 2.421(5) .
Mo2 O17 1.553(4) .
Mo2 O2 1.796(5) .
Mo2 O3 1.812(5) .
Mo2 O12 1.955(5) .
Mo2 O20 1.981(5) .
Mo2 O8 2.414(5) .
Mo3 O1 1.661(5) .
Mo3 O6 1.855(5) .
Mo3 O14 1.869(5) .
Mo3 O11 1.990(5) .
Mo3 O3 1.990(4) .
Mo3 O10 2.430(5) .
Mo4 O5 1.669(5) .
Mo4 O4 1.827(5) .
Mo4 O12 1.883(5) .
Mo4 O15 1.953(5) 2_656
Mo4 O18 1.982(5) .
Mo4 O8 2.426(5) .
Mo5 O19 1.683(6) .
Mo5 O20 1.840(5) 2_656
Mo5 O7 1.847(5) .
Mo5 O6 1.972(5) 2_656
Mo5 O14 1.975(5) .
Mo5 O10 2.428(5) .
Mo6 O9 1.674(5) .
Mo6 O13 1.838(5) .
Mo6 O11 1.849(5) .
Mo6 O4 2.003(5) 2_656
Mo6 O7 2.007(5) .
Mo6 O10 2.416(5) .
P1 O10 1.533(5) .
P1 O10 1.533(5) 2_656
P1 O8 1.536(5) 2_656
P1 O8 1.536(5) .
O4 Mo6 2.003(5) 2_656
O6 Mo5 1.972(5) 2_656
O15 Mo4 1.953(5) 2_656
O20 Mo5 1.840(5) 2_656
N5 N5 1.29(6) 2_755
N5 C4 1.39(3) .
N5 H5A 0.9000 .
N5 H5B 0.8998 .
N6 C6 1.317(16) 2_755
N6 C6 1.317(16) .
C4 N5 1.39(3) 2_755
C4 C5 1.48(2) 2_755
C4 C5 1.48(2) .
C5 C6 1.22(2) .
C5 H5 0.9300 .
C6 H6A 0.9300 .
N1 C11 1.320(12) .
N1 H1A 0.8979 .
N1 H1B 0.8990 .
N2 C9 1.313(14) .
N2 C8 1.334(15) .
N2 H2A 0.8600 .
C7 C8 1.373(15) .
C7 C11 1.416(13) .
C7 H7 0.9300 .
C8 H8 0.9300 .
C9 C10 1.364(13) .
C9 H9 0.9300 .
C10 C11 1.392(13) .
C10 H10 0.9300 .
N3 C1 1.33(2) .
N3 H3A 0.9002 .
N4 C3 1.326(12) .
N4 C3 1.326(12) 2_756
N4 H4A 0.8600 .
C1 C2 1.408(13) 2_756
C1 C2 1.408(13) .
C2 C3 1.356(15) .
C2 H2C 0.9300 .
C3 H3 0.9300 .
O1W H1 0.8501 .
O1W H2 0.8502 .

loop_
_geom_torsion_atom_site_label_1
_geom_torsion_atom_site_label_2
_geom_torsion_atom_site_label_3
_geom_torsion_atom_site_label_4
_geom_torsion
_geom_torsion_site_symmetry_1
_geom_torsion_site_symmetry_4
O17 Mo2 O2 Mo1 -172.4(3) . .
O3 Mo2 O2 Mo1 88.1(3) . .
O12 Mo2 O2 Mo1 -69.2(3) . .
O20 Mo2 O2 Mo1 -0.3(8) . .
O8 Mo2 O2 Mo1 3.0(3) . .
O16 Mo1 O2 Mo2 172.8(4) . .
O15 Mo1 O2 Mo2 -25.9(7) . .
O18 Mo1 O2 Mo2 70.6(3) . .
O13 Mo1 O2 Mo2 -86.5(3) . .
O8 Mo1 O2 Mo2 -3.1(3) . .
O17 Mo2 O3 Mo3 135.8(6) . .
O2 Mo2 O3 Mo3 -124.2(6) . .
O12 Mo2 O3 Mo3 -26.2(11) . .
O20 Mo2 O3 Mo3 33.4(6) . .
O8 Mo2 O3 Mo3 -49.6(6) . .
O1 Mo3 O3 Mo2 -134.2(6) . .
O6 Mo3 O3 Mo2 -33.3(6) . .
O14 Mo3 O3 Mo2 58.3(9) . .
O11 Mo3 O3 Mo2 126.1(7) . .
O10 Mo3 O3 Mo2 53.5(6) . .
O5 Mo4 O4 Mo6 128.7(6) . 2_656
O12 Mo4 O4 Mo6 -128.4(6) . 2_656
O15 Mo4 O4 Mo6 26.3(6) 2_656 2_656
O18 Mo4 O4 Mo6 -38.5(10) . 2_656
O8 Mo4 O4 Mo6 -55.8(6) . 2_656
O1 Mo3 O6 Mo5 129.2(6) . 2_656
O14 Mo3 O6 Mo5 -128.1(6) . 2_656
O11 Mo3 O6 Mo5 -39.1(9) . 2_656
O3 Mo3 O6 Mo5 27.7(6) . 2_656
O10 Mo3 O6 Mo5 -54.9(5) . 2_656
O19 Mo5 O7 Mo6 -166.9(3) . .
O20 Mo5 O7 Mo6 88.3(3) 2_656 .
O6 Mo5 O7 Mo6 -3.1(8) 2_656 .
O14 Mo5 O7 Mo6 -67.7(3) . .
O10 Mo5 O7 Mo6 4.1(3) . .
O9 Mo6 O7 Mo5 171.9(3) . .
O13 Mo6 O7 Mo5 -30.2(7) . .
O11 Mo6 O7 Mo5 70.5(3) . .
O4 Mo6 O7 Mo5 -87.5(3) 2_656 .
O10 Mo6 O7 Mo5 -4.2(3) . .
O10 P1 O8 Mo2 -56.1(4) . .
O10 P1 O8 Mo2 65.1(4) 2_656 .
O8 P1 O8 Mo2 -175.3(4) 2_656 .
O10 P1 O8 Mo1 63.2(4) . .
O10 P1 O8 Mo1 -175.6(3) 2_656 .
O8 P1 O8 Mo1 -56.0(2) 2_656 .
O10 P1 O8 Mo4 -176.0(3) . .
O10 P1 O8 Mo4 -54.8(4) 2_656 .
O8 P1 O8 Mo4 64.8(3) 2_656 .
O17 Mo2 O8 P1 170.7(16) . .
O2 Mo2 O8 P1 133.0(3) . .
O3 Mo2 O8 P1 36.4(3) . .
O12 Mo2 O8 P1 -134.3(3) . .
O20 Mo2 O8 P1 -48.3(3) . .
O17 Mo2 O8 Mo1 35.6(18) . .
O2 Mo2 O8 Mo1 -2.1(2) . .
O3 Mo2 O8 Mo1 -98.7(2) . .
O12 Mo2 O8 Mo1 90.6(2) . .
O20 Mo2 O8 Mo1 176.6(2) . .
O17 Mo2 O8 Mo4 -54.0(17) . .
O2 Mo2 O8 Mo4 -91.6(2) . .
O3 Mo2 O8 Mo4 171.8(2) . .
O12 Mo2 O8 Mo4 1.08(18) . .
O20 Mo2 O8 Mo4 87.08(19) . .
O16 Mo1 O8 P1 -157.4(13) . .
O15 Mo1 O8 P1 37.8(4) . .
O18 Mo1 O8 P1 134.6(4) . .
O13 Mo1 O8 P1 -47.7(3) . .
O2 Mo1 O8 P1 -132.8(4) . .
O16 Mo1 O8 Mo2 -22.7(14) . .
O15 Mo1 O8 Mo2 172.5(2) . .
O18 Mo1 O8 Mo2 -90.7(2) . .
O13 Mo1 O8 Mo2 87.06(19) . .
O2 Mo1 O8 Mo2 1.87(18) . .
O16 Mo1 O8 Mo4 66.8(14) . .
O15 Mo1 O8 Mo4 -98.0(2) . .
O18 Mo1 O8 Mo4 -1.21(18) . .
O13 Mo1 O8 Mo4 176.53(19) . .
O2 Mo1 O8 Mo4 91.3(2) . .
O5 Mo4 O8 P1 -167.2(12) . .
O4 Mo4 O8 P1 38.0(4) . .
O12 Mo4 O8 P1 134.0(4) . .
O15 Mo4 O8 P1 -49.7(3) 2_656 .
O18 Mo4 O8 P1 -134.7(4) . .
O5 Mo4 O8 Mo2 57.7(13) . .
O4 Mo4 O8 Mo2 -97.1(2) . .
O12 Mo4 O8 Mo2 -1.11(18) . .
O15 Mo4 O8 Mo2 175.2(2) 2_656 .
O18 Mo4 O8 Mo2 90.18(19) . .
O5 Mo4 O8 Mo1 -31.4(14) . .
O4 Mo4 O8 Mo1 173.8(2) . .
O12 Mo4 O8 Mo1 -90.1(2) . .
O15 Mo4 O8 Mo1 86.2(2) 2_656 .
O18 Mo4 O8 Mo1 1.15(17) . .
O10 P1 O10 Mo6 -174.8(4) 2_656 .
O8 P1 O10 Mo6 64.5(4) 2_656 .
O8 P1 O10 Mo6 -54.4(4) . .
O10 P1 O10 Mo5 63.7(3) 2_656 .
O8 P1 O10 Mo5 -57.0(4) 2_656 .
O8 P1 O10 Mo5 -176.0(3) . .
O10 P1 O10 Mo3 -55.3(2) 2_656 .
O8 P1 O10 Mo3 -176.0(3) 2_656 .
O8 P1 O10 Mo3 65.1(4) . .
O9 Mo6 O10 P1 -160.1(14) . .
O13 Mo6 O10 P1 35.5(3) . .
O11 Mo6 O10 P1 134.2(4) . .
O4 Mo6 O10 P1 -50.0(3) 2_656 .
O7 Mo6 O10 P1 -133.6(4) . .
O9 Mo6 O10 Mo5 -23.8(16) . .
O13 Mo6 O10 Mo5 171.7(2) . .
O11 Mo6 O10 Mo5 -89.5(2) . .
O4 Mo6 O10 Mo5 86.31(19) 2_656 .
O7 Mo6 O10 Mo5 2.64(17) . .
O9 Mo6 O10 Mo3 65.5(16) . .
O13 Mo6 O10 Mo3 -99.0(2) . .
O11 Mo6 O10 Mo3 -0.22(18) . .
O4 Mo6 O10 Mo3 175.6(2) 2_656 .
O7 Mo6 O10 Mo3 91.9(2) . .
O19 Mo5 O10 P1 -156.9(14) . .
O20 Mo5 O10 P1 37.5(4) 2_656 .
O7 Mo5 O10 P1 134.1(4) . .
O6 Mo5 O10 P1 -48.9(4) 2_656 .
O14 Mo5 O10 P1 -132.8(4) . .
O19 Mo5 O10 Mo6 66.2(15) . .
O20 Mo5 O10 Mo6 -99.4(2) 2_656 .
O7 Mo5 O10 Mo6 -2.83(19) . .
O6 Mo5 O10 Mo6 174.2(2) 2_656 .
O14 Mo5 O10 Mo6 90.26(19) . .
O19 Mo5 O10 Mo3 -22.8(15) . .
O20 Mo5 O10 Mo3 171.59(19) 2_656 .
O7 Mo5 O10 Mo3 -91.8(2) . .
O6 Mo5 O10 Mo3 85.23(19) 2_656 .
O14 Mo5 O10 Mo3 1.29(17) . .
O1 Mo3 O10 P1 -168.5(14) . .
O6 Mo3 O10 P1 38.2(4) . .
O14 Mo3 O10 P1 133.5(4) . .
O11 Mo3 O10 P1 -135.6(4) . .
O3 Mo3 O10 P1 -48.6(3) . .
O1 Mo3 O10 Mo6 -32.7(16) . .
O6 Mo3 O10 Mo6 173.9(2) . .
O14 Mo3 O10 Mo6 -90.8(2) . .
O11 Mo3 O10 Mo6 0.21(17) . .
O3 Mo3 O10 Mo6 87.18(19) . .
O1 Mo3 O10 Mo5 56.7(16) . .
O6 Mo3 O10 Mo5 -96.62(19) . .
O14 Mo3 O10 Mo5 -1.35(18) . .
O11 Mo3 O10 Mo5 89.64(19) . .
O3 Mo3 O10 Mo5 176.61(19) . .
O9 Mo6 O11 Mo3 -171.7(3) . .
O13 Mo6 O11 Mo3 83.2(3) . .
O4 Mo6 O11 Mo3 -9.6(7) 2_656 .
O7 Mo6 O11 Mo3 -71.7(3) . .
O10 Mo6 O11 Mo3 0.3(3) . .
O1 Mo3 O11 Mo6 174.8(3) . .
O6 Mo3 O11 Mo6 -16.9(8) . .
O14 Mo3 O11 Mo6 73.7(3) . .
O3 Mo3 O11 Mo6 -84.0(3) . .
O10 Mo3 O11 Mo6 -0.3(3) . .
O5 Mo4 O12 Mo2 -169.4(3) . .
O4 Mo4 O12 Mo2 85.6(3) . .
O15 Mo4 O12 Mo2 -6.9(7) 2_656 .
O18 Mo4 O12 Mo2 -70.3(3) . .
O8 Mo4 O12 Mo2 1.7(3) . .
O17 Mo2 O12 Mo4 172.1(3) . .
O2 Mo2 O12 Mo4 73.3(3) . .
O3 Mo2 O12 Mo4 -26.3(8) . .
O20 Mo2 O12 Mo4 -85.9(3) . .
O8 Mo2 O12 Mo4 -1.7(3) . .
O9 Mo6 O13 Mo1 130.6(7) . .
O11 Mo6 O13 Mo1 -125.6(7) . .
O4 Mo6 O13 Mo1 29.6(7) 2_656 .
O7 Mo6 O13 Mo1 -27.0(11) . .
O10 Mo6 O13 Mo1 -51.8(7) . .
O16 Mo1 O13 Mo6 -133.6(7) . .
O15 Mo1 O13 Mo6 -30.7(7) . .
O18 Mo1 O13 Mo6 61.0(10) . .
O2 Mo1 O13 Mo6 127.8(7) . .
O8 Mo1 O13 Mo6 55.8(7) . .
O1 Mo3 O14 Mo5 -170.4(3) . .
O6 Mo3 O14 Mo5 87.0(3) . .
O11 Mo3 O14 Mo5 -70.5(3) . .
O3 Mo3 O14 Mo5 -2.9(7) . .
O10 Mo3 O14 Mo5 2.0(3) . .
O19 Mo5 O14 Mo3 174.1(3) . .
O20 Mo5 O14 Mo3 -26.2(7) 2_656 .
O7 Mo5 O14 Mo3 71.9(3) . .
O6 Mo5 O14 Mo3 -86.4(3) 2_656 .
O10 Mo5 O14 Mo3 -2.1(3) . .
O16 Mo1 O15 Mo4 129.3(6) . 2_656
O18 Mo1 O15 Mo4 -126.4(6) . 2_656
O13 Mo1 O15 Mo4 28.5(6) . 2_656
O2 Mo1 O15 Mo4 -31.7(10) . 2_656
O8 Mo1 O15 Mo4 -53.3(6) . 2_656
O16 Mo1 O18 Mo4 -168.8(3) . .
O15 Mo1 O18 Mo4 85.8(3) . .
O13 Mo1 O18 Mo4 -3.5(7) . .
O2 Mo1 O18 Mo4 -69.5(3) . .
O8 Mo1 O18 Mo4 1.8(3) . .
O5 Mo4 O18 Mo1 172.6(3) . .
O4 Mo4 O18 Mo1 -20.0(7) . .
O12 Mo4 O18 Mo1 71.7(3) . .
O15 Mo4 O18 Mo1 -85.7(3) 2_656 .
O8 Mo4 O18 Mo1 -1.8(3) . .
O17 Mo2 O20 Mo5 -131.9(6) . 2_656
O2 Mo2 O20 Mo5 56.1(10) . 2_656
O3 Mo2 O20 Mo5 -34.6(6) . 2_656
O12 Mo2 O20 Mo5 125.7(7) . 2_656
O8 Mo2 O20 Mo5 52.8(6) . 2_656
N5 N5 C4 C5 -80(3) 2_755 2_755
N5 N5 C4 C5 133(2) 2_755 .
N5 C4 C5 C6 -146(2) 2_755 .
N5 C4 C5 C6 156.2(19) . .
C5 C4 C5 C6 0.5(11) 2_755 .
C4 C5 C6 N6 -1(2) . .
C6 N6 C6 C5 0.6(13) 2_755 .
C9 N2 C8 C7 -1.0(17) . .
C11 C7 C8 N2 2.8(16) . .
C8 N2 C9 C10 -2.4(17) . .
N2 C9 C10 C11 3.9(15) . .
C9 C10 C11 N1 178.1(9) . .
C9 C10 C11 C7 -2.1(14) . .
C8 C7 C11 N1 178.6(9) . .
C8 C7 C11 C10 -1.2(14) . .
N3 C1 C2 C3 -179.6(7) . .
C2 C1 C2 C3 0.4(7) 2_756 .
C3 N4 C3 C2 0.5(8) 2_756 .
C1 C2 C3 N4 -0.9(15) . .
